data_7026741
loop_
_publ_author_name
'Bulbrook, Michelle'
'Chu, Minghui'
'Deane, Karen'
'Doyle, Roy J.'
'Hinc, Justina'
'Peterson, Charlotte'
'Salem, Geoffrey'
'Thorman, Nadia'
'Willis, Anthony C.'

_publ_section_title
;
 Chiral Birch reduced tertiary phosphines: precursors to asymmetric
 1,2-cyclohexenebis(tertiary phosphines).
;
_journal_issue 38
_journal_name_full 'Dalton transactions (Cambridge, England : 2003)'
_journal_page_first 8878
_journal_page_last 8881
_journal_paper_doi 10.1039/c0dt00648c
_journal_volume 39
_journal_year 2010
_chemical_absolute_configuration ad
_chemical_compound_source local
_chemical_formula_moiety ' C27 H37 Cl N P Pd, 0.5(C4 H8 O)'
_chemical_formula_sum 'C29 H41 Cl N O0.5 P Pd'
_chemical_formula_weight 584.48
_space_group_IT_number 96
_symmetry_cell_setting tetragonal
_symmetry_space_group_name_Hall 'P 4nw 2abw'
_symmetry_space_group_name_H-M 'P 43 21 2'
_atom_sites_solution_hydrogens geom
_atom_sites_solution_primary direct
_audit_creation_date 08-10-22
_audit_creation_method CRYSTALS_ver_12.85
_audit_update_record
;
2008-10-22 - Report on 'C29 H41 Cl N O0.5 P Pd
by Anthony C. Willis
for Geoff Salem and Minghui Chu

2008-10-22 - passes checkcif tests with minor warnings
2008-10-23 - fix up error
;
_cell_angle_alpha 90
_cell_angle_beta 90
_cell_angle_gamma 90
_cell_formula_units_Z 8
_cell_length_a 11.5899(2)
_cell_length_b 11.5899(2)
_cell_length_c 42.4182(8)
_cell_measurement_reflns_used 101202
_cell_measurement_temperature 200
_cell_measurement_theta_max 27.5
_cell_measurement_theta_min 2.6
_cell_volume 5697.86(18)
_computing_cell_refinement 'DENZO/SCALEPACK (Otwinowski & Minor, 1997)'
_computing_data_collection 'COLLECT (Nonius, 1997-2001).'
_computing_data_reduction 'DENZO/SCALEPACK (Otwinowski & Minor, 1997)'
_computing_molecular_graphics
;
ORTEP-II (Johnson 1976) in teXsan (MSC, 1992-1997)
;
_computing_publication_material 'CRYSTALS (Betteridge et al., 2003)'
_computing_structure_refinement 'CRYSTALS (Betteridge et al., 2003)'
_computing_structure_solution 'SIR92 (Altomare et al., 1994)'
_diffrn_ambient_temperature 200
_diffrn_measured_fraction_theta_full 0.998
_diffrn_measured_fraction_theta_max 0.998
_diffrn_measurement_device 'Nonius KappaCCD'
_diffrn_measurement_device_type Area
_diffrn_measurement_method ' \f and \w scans with CCD '
_diffrn_radiation_monochromator graphite
_diffrn_radiation_type 'Mo K\a'
_diffrn_radiation_wavelength 0.71073
_diffrn_reflns_av_R_equivalents 0.064
_diffrn_reflns_limit_h_max 14
_diffrn_reflns_limit_h_min -14
_diffrn_reflns_limit_k_max 15
_diffrn_reflns_limit_k_min -15
_diffrn_reflns_limit_l_max 54
_diffrn_reflns_limit_l_min -54
_diffrn_reflns_number 51750
_diffrn_reflns_theta_full 27.439
_diffrn_reflns_theta_max 27.439
_diffrn_reflns_theta_min 2.664
_diffrn_standards_number 0
_exptl_absorpt_coefficient_mu 0.820
_exptl_absorpt_correction_T_max 0.952
_exptl_absorpt_correction_T_min 0.790
_exptl_absorpt_correction_type multi-scan
_exptl_absorpt_process_details
;
multi-scan from symmetry-related measurements
Sortav (Blessing 1995,1997)
implemented in maxus (2000)
;
_exptl_crystal_colour colourless
_exptl_crystal_density_diffrn 1.363
_exptl_crystal_density_method 'not measured'
_exptl_crystal_description plate
_exptl_crystal_F_000 2432
_exptl_crystal_size_max 0.22
_exptl_crystal_size_mid 0.22
_exptl_crystal_size_min 0.06
_refine_diff_density_max 0.49
_refine_diff_density_min -0.69
_refine_ls_abs_structure_details 'Flack (1983), 2674 Friedel-pairs'
_refine_ls_abs_structure_Flack 0.02(3)
_refine_ls_extinction_method None
_refine_ls_goodness_of_fit_ref 0.8527
_refine_ls_hydrogen_treatment constr
_refine_ls_matrix_type full
_refine_ls_number_parameters 326
_refine_ls_number_reflns 6487
_refine_ls_number_restraints 40
_refine_ls_R_factor_all 0.0446
_refine_ls_R_factor_gt 0.0265
_refine_ls_shift/su_max 0.047563
_refine_ls_structure_factor_coef Fsqd
_refine_ls_weighting_details
;
Method, part 1, Chebychev polynomial, (Watkin, 1994, Prince, 1982)
[weight] = 1.0/[A~0~*T~0~(x)+A~1~*T~1~(x) ... +A~n-1~]*T~n-1~(x)]
where A~i~ are the Chebychev coefficients listed below and x= Fcalc/Fmax
Method = Robust Weighting (Prince, 1982)
W = [weight] * [1-(deltaF/6*sigmaF)^2^]^2^
A~i~ are:
13.8 20.4 10.8 3.28
;
_refine_ls_weighting_scheme calc
_refine_ls_wR_factor_all 0.0879
_refine_ls_wR_factor_gt 0.0684
_refine_ls_wR_factor_ref 0.0879
_reflns_limit_h_max 10
_reflns_limit_h_min -10
_reflns_limit_k_max 15
_reflns_limit_k_min 0
_reflns_limit_l_max 54
_reflns_limit_l_min 0
_reflns_number_gt 4703
_reflns_number_total 6487
_reflns_threshold_expression I>2.0\s(I)
_oxford_diffrn_Wilson_B_factor 2.30
_oxford_diffrn_Wilson_scale 55.89
_oxford_refine_ls_r_factor_ref 0.0446
_oxford_refine_ls_scale 0.14540(5)
_oxford_reflns_number_all 6487
_oxford_reflns_threshold_expression_ref I>-10.0\s(I)
_oxford_structure_analysis_title '10211636 sal0801'
_cod_data_source_file c0dt00648c.txt
_cod_data_source_block sal0801a
_cod_depositor_comments
;
The following automatic conversions were performed:

'_symmetry_cell_setting' value 'Tetragonal' changed to 'tetragonal'
according to /home/saulius/struct/CIF-dictionaries/cif_core.dic
dictionary named 'cif_core.dic' version 2.4.2 from 2011-04-26.

Automatic conversion script
Id: cif_fix_values 1891 2012-01-12 08:04:46Z andrius 
;
_cod_original_sg_symbol_H-M 'P 43 21 2 '
_cod_original_formula_sum 'C29 H41 Cl N O0.50 P Pd'
_cod_database_code 7026741

loop_
_symmetry_equiv_pos_as_xyz
x,y,z
-y+1/2,x+1/2,z+3/4
-x,-y,z+1/2
y+1/2,-x+1/2,z+1/4
-x+1/2,y+1/2,-z+3/4
y,x,-z
x+1/2,-y+1/2,-z+1/4
-y,-x,-z+1/2

loop_
_atom_site_label
_atom_site_type_symbol
_atom_site_fract_x
_atom_site_fract_y
_atom_site_fract_z
_atom_site_U_iso_or_equiv
_atom_site_occupancy
_atom_site_adp_type
_atom_site_refinement_flags_posn
_atom_site_refinement_flags_adp
Pd1 Pd 0.524491(19) 1.012163(19) 0.416529(6) 0.0276 1.0000 Uani . .
Cl1 Cl 0.60134(10) 0.83254(9) 0.39758(3) 0.0523 1.0000 Uani . .
P1 P 0.36820(7) 0.92331(7) 0.43722(2) 0.0252 1.0000 Uani . .
O51 O 0.9073(17) 0.9311(13) 0.4932(5) 0.1460 0.5000 Uani D U
N1 N 0.6699(3) 1.1047(3) 0.39715(8) 0.0363 1.0000 Uani . .
C1 C 0.4768(3) 1.1757(3) 0.42882(8) 0.0281 1.0000 Uani . .
C2 C 0.3960(3) 1.2159(3) 0.45060(9) 0.0286 1.0000 Uani . .
C3 C 0.3794(3) 1.3341(3) 0.45580(9) 0.0321 1.0000 Uani . .
C4 C 0.4455(3) 1.4151(3) 0.43999(9) 0.0338 1.0000 Uani . .
C5 C 0.5272(3) 1.3768(3) 0.41860(9) 0.0347 1.0000 Uani . .
C6 C 0.5419(3) 1.2590(3) 0.41279(9) 0.0300 1.0000 Uani . .
C7 C 0.6231(4) 1.2203(3) 0.38729(11) 0.0392 1.0000 Uani . .
C8 C 0.5604(5) 1.2144(5) 0.35577(11) 0.0603 1.0000 Uani . .
C9 C 0.7521(4) 1.1227(4) 0.42368(13) 0.0514 1.0000 Uani . .
C10 C 0.7362(4) 1.0491(4) 0.37143(14) 0.0577 1.0000 Uani . .
C11 C 0.3333(3) 0.9604(3) 0.47779(8) 0.0289 1.0000 Uani . .
C12 C 0.2213(3) 0.9625(3) 0.48996(9) 0.0349 1.0000 Uani . .
C13 C 0.2032(4) 0.9838(4) 0.52194(10) 0.0466 1.0000 Uani . .
C14 C 0.2955(4) 1.0029(4) 0.54168(10) 0.0526 1.0000 Uani . .
C15 C 0.4069(4) 1.0028(4) 0.52984(10) 0.0487 1.0000 Uani . .
C16 C 0.4247(3) 0.9826(4) 0.49827(9) 0.0377 1.0000 Uani . .
C17 C 0.3825(3) 0.7613(3) 0.44140(9) 0.0318 1.0000 Uani . .
C18 C 0.4752(4) 0.7328(3) 0.46463(10) 0.0382 1.0000 Uani . .
C19 C 0.4520(4) 0.6919(4) 0.49332(11) 0.0482 1.0000 Uani . .
C20 C 0.3321(5) 0.6726(5) 0.50489(12) 0.0596 1.0000 Uani . .
C21 C 0.2466(4) 0.6683(4) 0.47885(12) 0.0516 1.0000 Uani . .
C22 C 0.2687(4) 0.7066(3) 0.44992(10) 0.0385 1.0000 Uani . .
C23 C 0.2340(3) 0.9396(3) 0.41351(9) 0.0288 1.0000 Uani . .
C24 C 0.1956(3) 1.0658(3) 0.41072(10) 0.0349 1.0000 Uani . .
C25 C 0.0799(4) 1.0778(4) 0.39364(11) 0.0454 1.0000 Uani . .
C26 C 0.2463(4) 0.8774(4) 0.38128(9) 0.0365 1.0000 Uani . .
C27 C 0.3184(4) 0.9393(5) 0.35695(10) 0.0541 1.0000 Uani . .
C52 C 0.809(2) 0.9301(14) 0.5115(6) 0.1413 0.5000 Uani D U
C53 C 0.782(2) 0.8048(14) 0.5177(6) 0.1437 0.5000 Uani D U
C54 C 0.845(2) 0.7459(14) 0.4915(7) 0.1469 0.5000 Uani D U
C55 C 0.916(2) 0.8358(17) 0.4760(6) 0.1477 0.5000 Uani D U
H21 H 0.3489 1.1591 0.4628 0.0343 1.0000 Uiso R .
H31 H 0.3192 1.3602 0.4711 0.0384 1.0000 Uiso R .
H41 H 0.4343 1.4995 0.4439 0.0405 1.0000 Uiso R .
H51 H 0.5764 1.4341 0.4072 0.0416 1.0000 Uiso R .
H71 H 0.6882 1.2765 0.3857 0.0469 1.0000 Uiso R .
H81 H 0.5308 1.2927 0.3501 0.0723 1.0000 Uiso R .
H82 H 0.6151 1.1872 0.3391 0.0723 1.0000 Uiso R .
H83 H 0.4943 1.1593 0.3574 0.0723 1.0000 Uiso R .
H91 H 0.7841 1.0466 0.4305 0.0616 1.0000 Uiso R .
H92 H 0.7108 1.1598 0.4417 0.0616 1.0000 Uiso R .
H93 H 0.8165 1.1738 0.4166 0.0616 1.0000 Uiso R .
H101 H 0.7658 0.9727 0.3788 0.0690 1.0000 Uiso R .
H102 H 0.8026 1.0996 0.3654 0.0690 1.0000 Uiso R .
H103 H 0.6849 1.0375 0.3527 0.0690 1.0000 Uiso R .
H121 H 0.1539 0.9487 0.4757 0.0419 1.0000 Uiso R .
H131 H 0.1229 0.9852 0.5306 0.0559 1.0000 Uiso R .
H141 H 0.2821 1.0168 0.5646 0.0632 1.0000 Uiso R .
H151 H 0.4739 1.0173 0.5441 0.0585 1.0000 Uiso R .
H161 H 0.5052 0.9838 0.4898 0.0453 1.0000 Uiso R .
H171 H 0.4066 0.7298 0.4205 0.0381 1.0000 Uiso R .
H181 H 0.5576 0.7447 0.4584 0.0457 1.0000 Uiso R .
H191 H 0.5178 0.6734 0.5077 0.0576 1.0000 Uiso R .
H201 H 0.3109 0.7370 0.5195 0.0716 1.0000 Uiso R .
H202 H 0.3296 0.5977 0.5166 0.0716 1.0000 Uiso R .
H211 H 0.1686 0.6349 0.4833 0.0619 1.0000 Uiso R .
H221 H 0.2079 0.6989 0.4333 0.0462 1.0000 Uiso R .
H231 H 0.1717 0.8983 0.4253 0.0345 1.0000 Uiso R .
H241 H 0.1879 1.0990 0.4324 0.0417 1.0000 Uiso R .
H242 H 0.2555 1.1096 0.3987 0.0417 1.0000 Uiso R .
H251 H 0.0582 1.1612 0.3924 0.0544 1.0000 Uiso R .
H252 H 0.0191 1.0347 0.4055 0.0544 1.0000 Uiso R .
H253 H 0.0867 1.0453 0.3719 0.0544 1.0000 Uiso R .
H261 H 0.2823 0.8003 0.3852 0.0439 1.0000 Uiso R .
H262 H 0.1672 0.8667 0.3723 0.0439 1.0000 Uiso R .
H271 H 0.3210 0.8925 0.3372 0.0648 1.0000 Uiso R .
H272 H 0.3985 0.9500 0.3652 0.0648 1.0000 Uiso R .
H273 H 0.2835 1.0163 0.3524 0.0648 1.0000 Uiso R .
H521 H 0.8211 0.9728 0.5317 0.1660 0.5000 Uiso R .
H522 H 0.7434 0.9663 0.4996 0.1660 0.5000 Uiso R .
H531 H 0.8129 0.7807 0.5387 0.1690 0.5000 Uiso R .
H532 H 0.6974 0.7888 0.5168 0.1690 0.5000 Uiso R .
H541 H 0.8953 0.6834 0.5000 0.1729 0.5000 Uiso R .
H542 H 0.7884 0.7119 0.4762 0.1729 0.5000 Uiso R .
H551 H 0.9979 0.8104 0.4748 0.1733 0.5000 Uiso R .
H552 H 0.8856 0.8508 0.4543 0.1733 0.5000 Uiso R .

loop_
_atom_site_aniso_label
_atom_site_aniso_U_11
_atom_site_aniso_U_22
_atom_site_aniso_U_33
_atom_site_aniso_U_23
_atom_site_aniso_U_13
_atom_site_aniso_U_12
Pd1 0.02350(12) 0.02338(12) 0.03587(12) -0.00445(9) 0.00713(10) -0.00049(10)
Cl1 0.0472(6) 0.0287(5) 0.0809(8) -0.0105(5) 0.0319(6) 0.0016(4)
P1 0.0241(4) 0.0223(4) 0.0293(4) -0.0011(3) 0.0032(3) -0.0009(3)
O51 0.188(14) 0.057(5) 0.193(14) -0.003(7) 0.076(10) -0.049(7)
N1 0.0266(15) 0.0281(15) 0.054(2) -0.0051(14) 0.0179(14) -0.0019(12)
C1 0.0270(16) 0.0229(14) 0.0344(17) -0.0012(12) 0.0003(15) -0.0005(14)
C2 0.0281(18) 0.0248(17) 0.0330(19) -0.0018(13) 0.0046(15) 0.0032(14)
C3 0.036(2) 0.0278(17) 0.0322(19) -0.0026(14) 0.0002(15) 0.0038(15)
C4 0.0370(19) 0.0257(17) 0.039(2) -0.0018(14) -0.0037(16) 0.0031(14)
C5 0.0325(18) 0.0265(16) 0.045(2) 0.0028(15) -0.0016(18) -0.0023(15)
C6 0.0268(18) 0.0279(16) 0.0353(19) -0.0017(14) 0.0045(15) -0.0009(13)
C7 0.033(2) 0.0289(19) 0.056(3) 0.0019(18) 0.0167(18) -0.0015(16)
C8 0.074(4) 0.070(3) 0.037(3) 0.004(2) 0.016(2) 0.011(3)
C9 0.0234(19) 0.046(2) 0.084(4) -0.005(2) -0.003(2) -0.0010(18)
C10 0.049(3) 0.039(2) 0.085(4) -0.006(2) 0.042(3) -0.0022(19)
C11 0.0308(17) 0.0233(17) 0.0326(17) 0.0003(14) 0.0037(14) -0.0005(13)
C12 0.0366(19) 0.033(2) 0.035(2) 0.0001(16) 0.0103(15) -0.0046(16)
C13 0.049(2) 0.048(2) 0.043(2) -0.009(2) 0.0171(18) -0.003(2)
C14 0.066(3) 0.057(3) 0.035(2) -0.0092(19) 0.014(2) -0.011(2)
C15 0.056(2) 0.054(3) 0.036(2) -0.0118(18) 0.0007(17) -0.007(2)
C16 0.0384(18) 0.0374(19) 0.0374(18) -0.0039(17) 0.0010(14) -0.0035(16)
C17 0.036(2) 0.0247(17) 0.035(2) -0.0027(15) -0.0005(16) 0.0011(15)
C18 0.037(2) 0.0274(16) 0.050(2) -0.0017(15) -0.0030(19) 0.0083(17)
C19 0.058(3) 0.033(2) 0.054(3) 0.0061(19) -0.010(2) 0.010(2)
C20 0.077(4) 0.049(3) 0.053(3) 0.021(2) 0.009(3) 0.001(3)
C21 0.055(3) 0.034(2) 0.066(3) 0.011(2) 0.013(2) -0.0046(19)
C22 0.037(2) 0.0236(17) 0.054(2) -0.0002(16) 0.0007(18) -0.0033(15)
C23 0.0273(17) 0.0310(17) 0.0281(18) -0.0023(15) 0.0012(14) -0.0014(14)
C24 0.032(2) 0.0339(19) 0.038(2) -0.0027(16) -0.0010(16) 0.0052(15)
C25 0.040(2) 0.045(2) 0.051(3) -0.007(2) -0.0075(19) 0.0140(18)
C26 0.040(2) 0.0345(19) 0.035(2) -0.0119(16) -0.0049(16) 0.0062(17)
C27 0.042(2) 0.086(4) 0.034(2) -0.008(2) 0.0068(18) -0.001(2)
C52 0.182(14) 0.055(6) 0.187(14) -0.021(8) 0.081(11) -0.037(8)
C53 0.189(14) 0.063(7) 0.180(13) -0.014(8) 0.078(11) -0.043(8)
C54 0.189(14) 0.067(7) 0.184(13) -0.020(8) 0.073(12) -0.039(8)
C55 0.189(14) 0.076(7) 0.179(14) -0.030(8) 0.074(11) -0.044(8)

loop_
_atom_type_symbol
_atom_type_scat_dispersion_real
_atom_type_scat_dispersion_imag
_atom_type_scat_Cromer_Mann_a1
_atom_type_scat_Cromer_Mann_b1
_atom_type_scat_Cromer_Mann_a2
_atom_type_scat_Cromer_Mann_b2
_atom_type_scat_Cromer_Mann_a3
_atom_type_scat_Cromer_Mann_b3
_atom_type_scat_Cromer_Mann_a4
_atom_type_scat_Cromer_Mann_b4
_atom_type_scat_Cromer_Mann_c
_atom_type_scat_source
C 0.0033 0.0016 2.3100 20.8439 1.0200 10.2075 1.5886 0.5687 0.8650 51.6512 0.2156 'International Tables Vol C 4.2.6.8 and 6.1.1.4'
H 0.0000 0.0000 0.4930 10.5109 0.3229 26.1257 0.1402 3.1424 0.0408 57.7998 0.0030 'International Tables Vol C 4.2.6.8 and 6.1.1.4'
Cl 0.1484 0.1585 11.4604 0.0104 7.1964 1.1662 6.2556 18.5194 1.6455 47.7784 -9.5574 'International Tables Vol C 4.2.6.8 and 6.1.1.4'
N 0.0061 0.0033 12.2126 0.0057 3.1322 9.8933 2.0125 28.9975 1.1663 0.5826 -11.5290 'International Tables Vol C 4.2.6.8 and 6.1.1.4'
O 0.0106 0.0060 3.0485 13.2771 2.2868 5.7011 1.5463 0.3239 0.8670 32.9089 0.2508 'International Tables Vol C 4.2.6.8 and 6.1.1.4'
P 0.1023 0.0942 6.4345 1.9067 4.1791 27.1570 1.7800 0.5260 1.4908 68.1645 1.1149 'International Tables Vol C 4.2.6.8 and 6.1.1.4'
Pd -0.9988 1.0072 19.3319 0.6987 15.5017 7.9893 5.2954 25.2052 0.6058 76.8986 5.2659 'International Tables Vol C 4.2.6.8 and 6.1.1.4'

loop_
_geom_angle_atom_site_label_1
_geom_angle_atom_site_label_2
_geom_angle_atom_site_label_3
_geom_angle
_geom_angle_publ_flag
Cl1 Pd1 P1 91.84(3) yes
Cl1 Pd1 N1 90.77(9) yes
P1 Pd1 N1 177.33(9) yes
Cl1 Pd1 C1 171.87(10) yes
P1 Pd1 C1 96.13(10) yes
N1 Pd1 C1 81.23(13) yes
Pd1 P1 C11 115.97(12) yes
Pd1 P1 C17 114.71(13) yes
C11 P1 C17 99.50(17) yes
Pd1 P1 C23 114.42(12) yes
C11 P1 C23 107.52(16) yes
C17 P1 C23 102.96(17) yes
C52 O51 C55 111.2(10) yes
Pd1 N1 C7 105.4(2) yes
Pd1 N1 C9 106.3(3) yes
C7 N1 C9 108.4(3) yes
Pd1 N1 C10 118.0(3) yes
C7 N1 C10 111.7(4) yes
C9 N1 C10 106.6(4) yes
Pd1 C1 C2 131.4(3) yes
Pd1 C1 C6 111.7(3) yes
C2 C1 C6 116.9(3) yes
C1 C2 C3 121.6(3) yes
C1 C2 H21 119.2 no
C3 C2 H21 119.2 no
C2 C3 C4 120.7(4) yes
C2 C3 H31 119.6 no
C4 C3 H31 119.6 no
C3 C4 C5 118.5(3) yes
C3 C4 H41 120.7 no
C5 C4 H41 120.7 no
C4 C5 C6 120.8(3) yes
C4 C5 H51 119.6 no
C6 C5 H51 119.6 no
C1 C6 C5 121.5(3) yes
C1 C6 C7 118.7(3) yes
C5 C6 C7 119.7(3) yes
N1 C7 C6 107.0(3) yes
N1 C7 C8 112.1(4) yes
C6 C7 C8 110.3(4) yes
N1 C7 H71 109.1 no
C6 C7 H71 109.1 no
C8 C7 H71 109.1 no
C7 C8 H81 109.5 no
C7 C8 H82 109.5 no
H81 C8 H82 109.5 no
C7 C8 H83 109.5 no
H81 C8 H83 109.5 no
H82 C8 H83 109.5 no
N1 C9 H91 109.5 no
N1 C9 H92 109.5 no
H91 C9 H92 109.5 no
N1 C9 H93 109.5 no
H91 C9 H93 109.5 no
H92 C9 H93 109.5 no
N1 C10 H101 109.4 no
N1 C10 H102 109.4 no
H101 C10 H102 109.5 no
N1 C10 H103 109.5 no
H101 C10 H103 109.5 no
H102 C10 H103 109.5 no
P1 C11 C12 124.1(3) yes
P1 C11 C16 117.6(3) yes
C12 C11 C16 118.2(3) yes
C11 C12 C13 120.1(4) yes
C11 C12 H121 119.9 no
C13 C12 H121 119.9 no
C12 C13 C14 120.2(4) yes
C12 C13 H131 119.9 no
C14 C13 H131 119.9 no
C13 C14 C15 120.3(4) yes
C13 C14 H141 119.9 no
C15 C14 H141 119.9 no
C14 C15 C16 119.5(4) yes
C14 C15 H151 120.3 no
C16 C15 H151 120.2 no
C11 C16 C15 121.7(4) yes
C11 C16 H161 119.2 no
C15 C16 H161 119.2 no
P1 C17 C18 110.1(3) yes
P1 C17 C22 111.3(3) yes
C18 C17 C22 112.2(3) yes
P1 C17 H171 107.7 no
C18 C17 H171 107.7 no
C22 C17 H171 107.7 no
C17 C18 C19 122.4(4) yes
C17 C18 H181 118.8 no
C19 C18 H181 118.8 no
C18 C19 C20 122.8(4) yes
C18 C19 H191 118.6 no
C20 C19 H191 118.6 no
C19 C20 C21 112.5(4) yes
C19 C20 H201 108.7 no
C21 C20 H201 108.7 no
C19 C20 H202 108.7 no
C21 C20 H202 108.7 no
H201 C20 H202 109.5 no
C20 C21 C22 123.1(4) yes
C20 C21 H211 118.4 no
C22 C21 H211 118.4 no
C17 C22 C21 122.0(4) yes
C17 C22 H221 119.0 no
C21 C22 H221 119.0 no
P1 C23 C24 112.4(2) yes
P1 C23 C26 110.6(3) yes
C24 C23 C26 113.7(3) yes
P1 C23 H231 106.6 no
C24 C23 H231 106.6 no
C26 C23 H231 106.5 no
C23 C24 C25 112.2(3) yes
C23 C24 H241 108.8 no
C25 C24 H241 108.8 no
C23 C24 H242 108.8 no
C25 C24 H242 108.8 no
H241 C24 H242 109.5 no
C24 C25 H251 109.5 no
C24 C25 H252 109.5 no
H251 C25 H252 109.5 no
C24 C25 H253 109.5 no
H251 C25 H253 109.5 no
H252 C25 H253 109.5 no
C23 C26 C27 115.7(4) yes
C23 C26 H261 107.9 no
C27 C26 H261 107.9 no
C23 C26 H262 107.9 no
C27 C26 H262 107.9 no
H261 C26 H262 109.5 no
C26 C27 H271 109.5 no
C26 C27 H272 109.5 no
H271 C27 H272 109.5 no
C26 C27 H273 109.5 no
H271 C27 H273 109.5 no
H272 C27 H273 109.5 no
O51 C52 C53 105.9(13) yes
O51 C52 H521 111.0 no
C53 C52 H521 110.9 no
O51 C52 H522 109.8 no
C53 C52 H522 109.8 no
H521 C52 H522 109.5 no
C52 C53 C54 102.2(14) yes
C52 C53 H531 110.6 no
C54 C53 H531 111.3 no
C52 C53 H532 111.8 no
C54 C53 H532 111.3 no
H531 C53 H532 109.5 no
C53 C54 C55 106.1(14) yes
C53 C54 H541 110.3 no
C55 C54 H541 110.0 no
C53 C54 H542 110.3 no
C55 C54 H542 110.5 no
H541 C54 H542 109.5 no
C54 C55 O51 107.6(13) yes
C54 C55 H551 110.2 no
O51 C55 H551 110.1 no
C54 C55 H552 109.8 no
O51 C55 H552 109.7 no
H551 C55 H552 109.5 no

loop_
_geom_bond_atom_site_label_1
_geom_bond_atom_site_label_2
_geom_bond_distance
_geom_bond_publ_flag
Pd1 Cl1 2.4027(10) yes
Pd1 P1 2.2609(9) yes
Pd1 N1 2.160(3) yes
Pd1 C1 2.042(3) yes
P1 C11 1.819(4) yes
P1 C17 1.893(4) yes
P1 C23 1.861(4) yes
O51 C52 1.383(15) yes
O51 C55 1.326(15) yes
N1 C7 1.505(5) yes
N1 C9 1.489(6) yes
N1 C10 1.481(5) yes
C1 C2 1.396(5) yes
C1 C6 1.402(5) yes
C2 C3 1.400(5) yes
C2 H21 1.000 no
C3 C4 1.385(5) yes
C3 H31 1.000 no
C4 C5 1.385(5) yes
C4 H41 1.000 no
C5 C6 1.397(5) yes
C5 H51 1.000 no
C6 C7 1.502(5) yes
C7 C8 1.523(7) yes
C7 H71 1.000 no
C8 H81 1.000 no
C8 H82 1.000 no
C8 H83 1.000 no
C9 H91 1.000 no
C9 H92 1.000 no
C9 H93 1.000 no
C10 H101 1.000 no
C10 H102 1.000 no
C10 H103 1.000 no
C11 C12 1.397(5) yes
C11 C16 1.394(5) yes
C12 C13 1.395(6) yes
C12 H121 1.000 no
C13 C14 1.376(7) yes
C13 H131 1.000 no
C14 C15 1.385(6) yes
C14 H141 1.000 no
C15 C16 1.375(6) yes
C15 H151 1.000 no
C16 H161 1.000 no
C17 C18 1.495(5) yes
C17 C22 1.508(5) yes
C17 H171 1.000 no
C18 C19 1.333(6) yes
C18 H181 1.000 no
C19 C20 1.490(7) yes
C19 H191 1.000 no
C20 C21 1.485(7) yes
C20 H201 1.000 no
C20 H202 1.000 no
C21 C22 1.330(6) yes
C21 H211 1.000 no
C22 H221 1.000 no
C23 C24 1.533(5) yes
C23 C26 1.552(5) yes
C23 H231 1.000 no
C24 C25 1.530(5) yes
C24 H241 1.000 no
C24 H242 1.000 no
C25 H251 1.000 no
C25 H252 1.000 no
C25 H253 1.000 no
C26 C27 1.509(6) yes
C26 H261 1.000 no
C26 H262 1.000 no
C27 H271 1.000 no
C27 H272 1.000 no
C27 H273 1.000 no
C52 C53 1.508(16) yes
C52 H521 1.000 no
C52 H522 1.000 no
C53 C54 1.492(14) yes
C53 H531 1.000 no
C53 H532 1.000 no
C54 C55 1.483(17) yes
C54 H541 1.000 no
C54 H542 1.000 no
C55 H551 1.000 no
C55 H552 1.000 no

loop_
_geom_contact_atom_site_label_1
_geom_contact_atom_site_label_2
_geom_contact_distance
_geom_contact_site_symmetry_2
_geom_contact_publ_flag
O51 C13 3.34(2) 6_566 no
O51 C12 3.50(2) 6_566 no

loop_
_geom_torsion_atom_site_label_1
_geom_torsion_atom_site_label_2
_geom_torsion_atom_site_label_3
_geom_torsion_atom_site_label_4
_geom_torsion
_geom_torsion_publ_flag
Pd1 P1 C11 C12 148.4(3) no
Pd1 P1 C11 C16 -34.8(3) no
Pd1 P1 C17 C18 64.8(3) no
Pd1 P1 C17 C22 -170.1(2) no
Pd1 P1 C23 C24 -62.5(3) no
Pd1 P1 C23 C26 65.8(3) no
Pd1 N1 C7 C6 41.3(3) no
Pd1 N1 C7 C8 -79.6(4) no
Pd1 C1 C2 C3 178.3(3) no
Pd1 C1 C6 C5 -177.2(3) no
Pd1 C1 C6 C7 7.0(4) no
Cl1 Pd1 P1 C11 131.0(1) no
Cl1 Pd1 P1 C17 15.8(1) no
Cl1 Pd1 P1 C23 -102.9(1) no
Cl1 Pd1 N1 C7 147.0(2) no
Cl1 Pd1 N1 C9 -98.0(3) no
Cl1 Pd1 N1 C10 21.5(3) no
P1 Pd1 C1 C2 17.2(3) no
P1 Pd1 C1 C6 -165.4(2) no
P1 C11 C12 C13 175.3(3) no
P1 C11 C16 C15 -175.1(4) no
P1 C17 C18 C19 107.3(4) no
P1 C17 C22 C21 -105.3(4) no
P1 C23 C24 C25 -175.1(3) no
P1 C23 C26 C27 -76.5(4) no
O51 C52 C53 C54 -21(3) no
O51 C55 C54 C53 7(3) no
N1 Pd1 C1 C2 -163.2(4) no
N1 Pd1 C1 C6 14.1(3) no
N1 C7 C6 C1 -34.1(5) no
N1 C7 C6 C5 150.1(3) no
C1 Pd1 P1 C11 -50.6(2) no
C1 Pd1 P1 C17 -165.8(2) no
C1 Pd1 P1 C23 75.5(2) no
C1 Pd1 N1 C7 -31.5(3) no
C1 Pd1 N1 C9 83.5(3) no
C1 Pd1 N1 C10 -157.0(3) no
C1 C2 C3 C4 -1.8(6) no
C1 C6 C5 C4 -1.5(6) no
C1 C6 C7 C8 88.0(4) no
C2 C1 C6 C5 0.6(5) no
C2 C1 C6 C7 -175.2(3) no
C2 C3 C4 C5 0.9(5) no
C3 C2 C1 C6 1.1(5) no
C3 C4 C5 C6 0.7(5) no
C4 C5 C6 C7 174.2(4) no
C5 C6 C7 C8 -87.8(4) no
C6 C7 N1 C9 -72.2(4) no
C6 C7 N1 C10 170.6(3) no
C8 C7 N1 C9 166.8(4) no
C8 C7 N1 C10 49.7(5) no
C11 P1 C17 C18 -59.6(3) no
C11 P1 C17 C22 65.4(3) no
C11 P1 C23 C24 67.9(3) no
C11 P1 C23 C26 -163.8(3) no
C11 C12 C13 C14 0.0(6) no
C11 C16 C15 C14 -1.0(7) no
C12 C11 P1 C17 -88.0(3) no
C12 C11 P1 C23 18.9(4) no
C12 C11 C16 C15 1.9(6) no
C12 C13 C14 C15 1.0(7) no
C13 C12 C11 C16 -1.4(6) no
C13 C14 C15 C16 -0.5(7) no
C16 C11 P1 C17 88.8(3) no
C16 C11 P1 C23 -164.3(3) no
C17 P1 C23 C24 172.4(3) no
C17 P1 C23 C26 -59.3(3) no
C17 C18 C19 C20 -0.9(7) no
C17 C22 C21 C20 -1.9(7) no
C18 C17 P1 C23 -170.2(3) no
C18 C17 C22 C21 18.6(5) no
C18 C19 C20 C21 17.8(7) no
C19 C18 C17 C22 -17.2(5) no
C19 C20 C21 C22 -16.3(7) no
C22 C17 P1 C23 -45.2(3) no
C24 C23 C26 C27 51.0(5) no
C25 C24 C23 C26 58.3(4) no
C52 O51 C55 C54 -22(3) no
C52 C53 C54 C55 9(3) no
C53 C52 O51 C55 28(3) no
